data_7048212
loop_
_publ_author_name
'Dalton, Hannah L.'
'Lynes, Amy D.'
'Twamley, Brendan'
'Byrne, Kevin'
'Schmitt, Wolfgang'
'Hawes, Chris S.'
'Gunnlaugsson, Thorfinnur'

_publ_section_title
;
 Exploring the reversible host-guest chemistry of a crystalline
 octanuclear Ag(i) metallosupramolecular macrocycle formed from a simple
 pyrazinylpyridine ligand.
;
_journal_issue 48
_journal_name_full 'Dalton transactions (Cambridge, England : 2003)'
_journal_page_first 17266
_journal_page_last 17275
_journal_paper_doi 10.1039/c8dt04583f
_journal_volume 47
_journal_year 2018
_chemical_formula_moiety 'C61 H41 Ag4 F3 N16 O11.5 S, 3(C F3 O3 S), C2.51 H5.02 O, 3.5(C3 H6 O)'
_chemical_formula_sum 'C77.01 H67.02 Ag4 F12 N16 O25 S4'
_chemical_formula_weight 2404.32
_space_group_crystal_system triclinic
_space_group_IT_number 2
_space_group_name_Hall '-P 1'
_space_group_name_H-M_alt 'P -1'
_symmetry_space_group_name_Hall '-P 1'
_symmetry_space_group_name_H-M 'P -1'
_atom_sites_solution_hydrogens mixed
_atom_sites_solution_primary dual
_audit_creation_date 2018-06-27
_audit_creation_method
;
Olex2 1.2
(compiled 2018.05.29 svn.r3508 for OlexSys, GUI svn.r5506)
;
_audit_update_record
;
2018-10-10 deposited with the CCDC.
2018-11-20 downloaded from the CCDC.
;
_cell_angle_alpha 103.550(4)
_cell_angle_beta 93.043(6)
_cell_angle_gamma 92.900(7)
_cell_formula_units_Z 2
_cell_length_a 12.499(2)
_cell_length_b 15.145(3)
_cell_length_c 25.237(5)
_cell_measurement_reflns_used 1982
_cell_measurement_temperature 100(2)
_cell_measurement_theta_max 24.66
_cell_measurement_theta_min 2.99
_cell_volume 4628.0(15)
_computing_cell_refinement 'SAINT V8.38A (Bruker, 2016)'
_computing_data_collection 'APEX 3 (Bruker, 2017) '
_computing_data_reduction 'SAINT V8.38A (Bruker, 2016)'
_computing_molecular_graphics 'Olex2 (Dolomanov et al., 2009)'
_computing_publication_material 'Olex2 (Dolomanov et al., 2009)'
_computing_structure_refinement 'XL (Sheldrick, 2008)'
_computing_structure_solution 'XT (Sheldrick, 2015)'
_diffrn_ambient_temperature 100(2)
_diffrn_detector 'CMOS area detector'
_diffrn_detector_area_resol_mean 5.12
_diffrn_detector_type 'Bruker PHOTON 50'
_diffrn_measured_fraction_theta_full 0.999
_diffrn_measured_fraction_theta_max 0.993
_diffrn_measurement_device 'three-circle diffractometer'
_diffrn_measurement_device_type 'Bruker D8 Quest ECO'
_diffrn_measurement_method '\w scans'
_diffrn_radiation_collimation '0.5 mm double-pinhole'
_diffrn_radiation_detector 'Bruker PHOTON 50'
_diffrn_radiation_monochromator graphite
_diffrn_radiation_probe x-ray
_diffrn_radiation_type MoK\a
_diffrn_radiation_wavelength 0.71073
_diffrn_reflns_av_R_equivalents 0.1595
_diffrn_reflns_av_unetI/netI 0.0824
_diffrn_reflns_Laue_measured_fraction_full 0.999
_diffrn_reflns_Laue_measured_fraction_max 0.993
_diffrn_reflns_limit_h_max 15
_diffrn_reflns_limit_h_min -15
_diffrn_reflns_limit_k_max 18
_diffrn_reflns_limit_k_min -18
_diffrn_reflns_limit_l_max 30
_diffrn_reflns_limit_l_min -30
_diffrn_reflns_number 96627
_diffrn_reflns_point_group_measured_fraction_full 0.999
_diffrn_reflns_point_group_measured_fraction_max 0.993
_diffrn_reflns_theta_full 25.242
_diffrn_reflns_theta_max 25.481
_diffrn_reflns_theta_min 2.406
_diffrn_source 'sealed X-ray tube'
_diffrn_source_type 'Siemens, KFF Mo 2K -90 C'
_exptl_absorpt_coefficient_mu 1.030
_exptl_absorpt_correction_T_max 0.7452
_exptl_absorpt_correction_T_min 0.6306
_exptl_absorpt_correction_type multi-scan
_exptl_absorpt_process_details
'SADABS-2016/2 (Bruker,2016/2) was used for absorption correction. wR2(int) was 0.0733 before and 0.0604 after correction. The Ratio of minimum to maximum transmission is 0.8462. The \l/2 correction factor is 0.00150.'
_exptl_crystal_colour 'clear yellow'
_exptl_crystal_colour_lustre clear
_exptl_crystal_colour_primary yellow
_exptl_crystal_density_diffrn 1.725
_exptl_crystal_density_method 'not measured'
_exptl_crystal_description plate
_exptl_crystal_F_000 2402
_exptl_crystal_size_max 0.47
_exptl_crystal_size_mid 0.47
_exptl_crystal_size_min 0.09
_refine_diff_density_max 2.955
_refine_diff_density_min -1.079
_refine_diff_density_rms 0.156
_refine_ls_extinction_method none
_refine_ls_goodness_of_fit_ref 1.031
_refine_ls_hydrogen_treatment constr
_refine_ls_matrix_type full
_refine_ls_number_parameters 1340
_refine_ls_number_reflns 17077
_refine_ls_number_restraints 204
_refine_ls_restrained_S_all 1.034
_refine_ls_R_factor_all 0.1364
_refine_ls_R_factor_gt 0.0746
_refine_ls_shift/su_max 0.001
_refine_ls_shift/su_mean 0.000
_refine_ls_structure_factor_coef Fsqd
_refine_ls_weighting_details 'w=1/[\s^2^(Fo^2^)+(0.1510P)^2^] where P=(Fo^2^+2Fc^2^)/3'
_refine_ls_weighting_scheme calc
_refine_ls_wR_factor_gt 0.1969
_refine_ls_wR_factor_ref 0.2478
_reflns_Friedel_coverage 0.000
_reflns_number_gt 9514
_reflns_number_total 17077
_reflns_threshold_expression 'I > 2\s(I)'
_cod_data_source_file c8dt04583f2.cif
_cod_data_source_block acetonediox4
_cod_depositor_comments 'Adding full bibliography for 7048201--7048212.cif.'
_cod_original_cell_volume 4627.9(16)
_cod_database_code 7048212
_shelx_shelxl_version_number 2014/7
_shelx_space_group_comment
;
The symmetry employed for this shelxl refinement is uniquely defined
by the following loop, which should always be used as a source of
symmetry information in preference to the above space-group names.
They are only intended as comments.
;
_shelx_estimated_absorpt_t_max 0.913
_shelx_estimated_absorpt_t_min 0.643
_olex2_refinement_description
;
1. Fixed Uiso
 At 1.2 times of:
  All C(H) groups
 At 1.5 times of:
  All C(H,H,H) groups, All O(H,H) groups
2. Restrained distances
 S1-C61
 1.8 with sigma of 0.02
 O9-O27
 3.2 with sigma of 0.1
 C63-F16
 1.33 with sigma of 0.01
 F5-C62 \\sim F6-C62 \\sim F4-C62
 with sigma of 0.02
 F3-C61 \\sim F1-C61 \\sim F2-C61
 with sigma of 0.02
3. Uiso/Uaniso restraints and constraints
F17 \\sim F18 \\sim C64: within 2A with sigma of 0.01 and sigma for terminal
atoms of 0.02
O19 \\sim O20: within 2A with sigma of 0.01 and sigma for terminal atoms of 0.02
Uanis(C78) \\sim Ueq, Uanis(O31) \\sim Ueq, Uanis(C80) \\sim Ueq, Uanis(C77)
\\sim Ueq, Uanis(C79) \\sim Ueq, Uanis(C76) \\sim Ueq, Uanis(C81) \\sim Ueq:
with sigma of 0.01 and sigma for terminal atoms of 0.2
Uanis(C62) \\sim Ueq, Uanis(F3) \\sim Ueq, Uanis(F4) \\sim Ueq, Uanis(F1) \\sim
Ueq, Uanis(F6) \\sim Ueq, Uanis(F5) \\sim Ueq, Uanis(O13) \\sim Ueq: with sigma
of 0.01 and sigma for terminal atoms of 0.02
Uanis(F8) \\sim Ueq: with sigma of 0.01 and sigma for terminal atoms of 0.02
Uanis(O27) \\sim Ueq, Uanis(C74) \\sim Ueq, Uanis(C73) \\sim Ueq, Uanis(C75)
\\sim Ueq: with sigma of 0.05 and sigma for terminal atoms of 0.1
Uanis(F16) \\sim Ueq, Uanis(F13) \\sim Ueq, Uanis(F14) \\sim Ueq: with sigma of
0.01 and sigma for terminal atoms of 0.02
Uanis(C63) \\sim Ueq, Uanis(C64) \\sim Ueq: with sigma of 0.01 and sigma for
terminal atoms of 0.02
Uanis(C81) = Uanis(C80)
Uanis(C77) = Uanis(C76)
Uanis(F4) = Uanis(F3)
Uanis(C79) = Uanis(C78)
Uanis(C75) = Uanis(C74) = Uanis(C73) = Uanis(O27)
Uanis(C63) = Uanis(C64)
Uanis(S5) = Uanis(S4)
4. Rigid body (RIGU) restrains
 C77, C78
 with sigma for 1-2 distances of 0.002 and sigma for 1-3 distances of 0.002
 S1, F2, C61
 with sigma for 1-2 distances of 0.002 and sigma for 1-3 distances of 0.002
 F5, F6, C62
 with sigma for 1-2 distances of 0.002 and sigma for 1-3 distances of 0.002
 F8, F9, C65
 with sigma for 1-2 distances of 0.002 and sigma for 1-3 distances of 0.002
 F7, C65
 with sigma for 1-2 distances of 0.002 and sigma for 1-3 distances of 0.002
5. Others
 Sof(S4)=Sof(F13)=Sof(F14)=Sof(F16)=Sof(O18)=Sof(O19)=Sof(O21)=Sof(C63)=1-
 FVAR(1)
 Sof(S5)=Sof(F15)=Sof(F17)=Sof(F18)=Sof(O20)=Sof(O22)=Sof(O23)=Sof(C64)=FVAR(1)
 Fixed Sof: F1(0.5) F2(0.5) F3(0.5) F4(0.5) F5(0.5) F6(0.5) O9(0.5) H9A(0.5)
 H9B(0.5) O11(0.5) O12(0.5) O13(0.5) O14(0.5) C61(0.5) C62(0.5) C76(0.5)
 H76A(0.5) H76B(0.5) H76C(0.5) C77(0.5) C78(0.5) H78A(0.5) H78B(0.5) H78C(0.5)
 C79(0.337) H79A(0.337) H79B(0.337) H79C(0.337) C80(0.337) C81(0.337)
 H81A(0.337) H81B(0.337) H81C(0.337) O27(0.5) C73(0.5) H73A(0.5) H73B(0.5)
 H73C(0.5) C74(0.5) C75(0.5) H75A(0.5) H75B(0.5) H75C(0.5)
6.a Riding coordinates:
 O9(H9A,H9B)
6.b Free rotating group:
 S4(F13,F14,F16,O18,O19,O21,C63), S5(F15,F17,F18,O20,O22,O23,C64), O27(C73,C74,
 C75)
6.c Aromatic/amide H refined with riding coordinates:
 C2(H2), C4(H4), C5(H5), C7(H7), C8(H8), C10(H10), C11(H11), C13(H13),
 C14(H14), C15(H15), C17(H17), C19(H19), C20(H20), C22(H22), C23(H23), C25(H25),
  C26(H26), C28(H28), C29(H29), C30(H30), C32(H32), C34(H34), C35(H35),
 C37(H37), C38(H38), C40(H40), C41(H41), C43(H43), C44(H44), C45(H45), C46(H46),
  C47(H47), C49(H49), C52(H52), C53(H53), C55(H55), C56(H56), C58(H58),
 C59(H59), C60(H60)
6.d Idealised Me refined as rotating group:
 C76(H76A,H76B,H76C), C78(H78A,H78B,H78C), C79(H79A,H79B,H79C), C81(H81A,H81B,
 H81C), C73(H73A,H73B,H73C), C75(H75A,H75B,H75C), C82(H82A,H82B,H82C), C84(H84A,
 H84B,H84C), C67(H67A,H67B,H67C), C69(H69A,H69B,H69C), C70(H70A,H70B,H70C),
 C72(H72A,H72B,H72C)
;
_olex2_submission_original_sample_id HLD079_2_114_2_Ace_DIOX_Ace
_olex2_submission_special_instructions 'No special instructions were received'

loop_
_space_group_symop_operation_xyz
'x, y, z'
'-x, -y, -z'

loop_
_atom_site_label
_atom_site_type_symbol
_atom_site_fract_x
_atom_site_fract_y
_atom_site_fract_z
_atom_site_U_iso_or_equiv
_atom_site_adp_type
_atom_site_occupancy
_atom_site_site_symmetry_order
_atom_site_calc_flag
_atom_site_refinement_flags_posn
_atom_site_refinement_flags_adp
_atom_site_refinement_flags_occupancy
_atom_site_disorder_assembly
_atom_site_disorder_group
Ag1 Ag 0.62825(6) 0.53548(5) 0.97645(3) 0.0476(2) Uani 1 1 d . . . . .
Ag2 Ag 0.38946(7) 0.39018(5) 0.69655(3) 0.0551(2) Uani 1 1 d . . . . .
Ag3 Ag 0.74757(5) 0.06935(5) 0.53687(3) 0.0416(2) Uani 1 1 d . . . . .
Ag4 Ag 1.14672(6) 0.33236(5) 0.74496(3) 0.0524(2) Uani 1 1 d . . . . .
S1 S 0.1935(2) 0.35911(17) 0.58122(10) 0.0523(6) Uani 1 1 d D U . . .
F1 F 0.2108(16) 0.4264(11) 0.4945(5) 0.108(5) Uani 0.5 1 d D U P A 1
F2 F 0.3419(15) 0.4625(13) 0.5572(6) 0.117(5) Uani 0.5 1 d D U P A 1
F3 F 0.1637(16) 0.5260(15) 0.5738(10) 0.108(5) Uani 0.5 1 d D U P A 1
F4 F 0.2294(17) 0.5223(15) 0.5667(11) 0.108(5) Uani 0.5 1 d D U P B 2
F5 F 0.0458(16) 0.4603(16) 0.5882(8) 0.139(6) Uani 0.5 1 d D U P B 2
F6 F 0.1098(14) 0.4291(12) 0.5075(6) 0.105(5) Uani 0.5 1 d D U P B 2
O1 O 1.0758(5) -0.0548(5) 1.0769(3) 0.0611(18) Uani 1 1 d . . . . .
O2 O 0.9304(5) -0.0669(4) 1.0237(3) 0.0513(16) Uani 1 1 d . . . . .
O3 O 0.3055(6) 1.1220(5) 0.9266(3) 0.0630(19) Uani 1 1 d . . . . .
O4 O 0.1610(5) 1.1076(4) 0.8727(3) 0.0537(16) Uani 1 1 d . . . . .
O5 O -0.0296(6) 0.1105(6) 0.2887(3) 0.071(2) Uani 1 1 d . . . . .
O6 O -0.0032(6) 0.2543(6) 0.3235(3) 0.078(2) Uani 1 1 d . . . . .
O7 O 1.4780(6) -0.3430(5) 0.5559(4) 0.080(2) Uani 1 1 d . . . . .
O8 O 1.5028(6) -0.2612(5) 0.6393(3) 0.068(2) Uani 1 1 d . . . . .
O9 O 0.8207(12) 0.5038(11) 0.9483(6) 0.079(5) Uani 0.5 1 d D . P . .
H9A H 0.8012 0.4499 0.9154 0.118 Uiso 0.5 1 d R . P . .
H9B H 0.8801 0.4912 0.9641 0.118 Uiso 0.5 1 d R . P . .
O10 O 0.2235(5) 0.3942(4) 0.6383(3) 0.0551(17) Uani 1 1 d . . . . .
O11 O 0.2425(13) 0.2831(10) 0.5542(7) 0.059(4) Uani 0.5 1 d . . P C 1
O12 O 0.0754(10) 0.3494(9) 0.5690(5) 0.053(4) Uani 0.5 1 d . . P C 1
O13 O 0.1218(18) 0.2846(14) 0.5697(7) 0.100(6) Uani 0.5 1 d . U P C 2
O14 O 0.2824(16) 0.3373(16) 0.5487(8) 0.091(7) Uani 0.5 1 d . . P C 2
N1 N 0.8387(5) 0.5094(5) 1.2224(3) 0.0408(16) Uani 1 1 d . . . . .
N2 N 0.7948(5) 0.6357(5) 1.1642(3) 0.0399(16) Uani 1 1 d . . . . .
N3 N 0.6948(6) 0.5797(5) 1.0600(3) 0.0450(18) Uani 1 1 d . . . . .
N4 N 0.9944(6) -0.0232(5) 1.0613(3) 0.0478(18) Uani 1 1 d . . . . .
N5 N 0.3970(6) 0.5453(5) 0.7295(3) 0.0417(17) Uani 1 1 d . . . . .
N6 N 0.4476(6) 0.4276(5) 0.7919(3) 0.0391(16) Uani 1 1 d . . . . .
N7 N 0.5545(5) 0.4901(5) 0.8934(3) 0.0397(16) Uani 1 1 d . . . . .
N8 N 0.2448(7) 1.0783(5) 0.8887(3) 0.0516(19) Uani 1 1 d . . . . .
N9 N 0.5927(5) 0.0789(4) 0.4901(3) 0.0372(15) Uani 1 1 d . . . . .
N10 N 0.6316(5) 0.1607(5) 0.5985(3) 0.0408(16) Uani 1 1 d . . . . .
N11 N 0.4994(6) 0.2914(5) 0.6524(3) 0.0455(18) Uani 1 1 d . . . . .
N12 N 0.0229(7) 0.1769(8) 0.3169(3) 0.064(2) Uani 1 1 d . . . . .
N13 N 0.8921(5) -0.0085(5) 0.5471(3) 0.0388(16) Uani 1 1 d . . . . .
N14 N 0.8922(6) 0.1745(5) 0.5902(3) 0.0454(18) Uani 1 1 d . . . . .
N15 N 1.0322(6) 0.2575(5) 0.6790(3) 0.052(2) Uani 1 1 d . . . . .
N16 N 1.4513(7) -0.2857(6) 0.5957(4) 0.061(2) Uani 1 1 d . . . . .
C1 C 0.8296(6) 0.4818(5) 1.1670(3) 0.0350(18) Uani 1 1 d . . . . .
C2 C 0.8584(6) 0.3967(6) 1.1403(3) 0.0377(18) Uani 1 1 d . . . . .
H2 H 0.8505 0.3796 1.1015 0.045 Uiso 1 1 calc R . . . .
C3 C 0.8986(6) 0.3350(6) 1.1685(3) 0.0398(19) Uani 1 1 d . . . . .
C4 C 0.9082(7) 0.3665(6) 1.2259(3) 0.041(2) Uani 1 1 d . . . . .
H4 H 0.9354 0.3286 1.2479 0.050 Uiso 1 1 calc R . . . .
C5 C 0.8783(7) 0.4520(6) 1.2501(3) 0.046(2) Uani 1 1 d . . . . .
H5 H 0.8863 0.4713 1.2889 0.055 Uiso 1 1 calc R . . . .
C6 C 0.9249(6) 0.2420(5) 1.1396(3) 0.0379(19) Uani 1 1 d . . . . .
C7 C 1.0083(7) 0.2016(6) 1.1612(3) 0.045(2) Uani 1 1 d . . . . .
H7 H 1.0491 0.2339 1.1933 0.054 Uiso 1 1 calc R . . . .
C8 C 1.0323(7) 0.1136(6) 1.1357(4) 0.047(2) Uani 1 1 d . . . . .
H8 H 1.0881 0.0840 1.1502 0.057 Uiso 1 1 calc R . . . .
C9 C 0.9709(7) 0.0707(6) 1.0881(4) 0.044(2) Uani 1 1 d . . . . .
C10 C 0.8890(7) 0.1104(6) 1.0666(4) 0.043(2) Uani 1 1 d . . . . .
H10 H 0.8487 0.0785 1.0341 0.052 Uiso 1 1 calc R . . . .
C11 C 0.8652(7) 0.1968(6) 1.0920(3) 0.041(2) Uani 1 1 d . . . . .
H11 H 0.8086 0.2255 1.0774 0.050 Uiso 1 1 calc R . . . .
C12 C 0.7862(6) 0.5482(6) 1.1384(3) 0.0360(18) Uani 1 1 d . . . . .
C13 C 0.7363(6) 0.5202(6) 1.0867(3) 0.0387(19) Uani 1 1 d . . . . .
H13 H 0.7310 0.4572 1.0692 0.046 Uiso 1 1 calc R . . . .
C14 C 0.7057(8) 0.6678(6) 1.0860(4) 0.050(2) Uani 1 1 d . . . . .
H14 H 0.6801 0.7122 1.0683 0.060 Uiso 1 1 calc R . . . .
C15 C 0.7546(7) 0.6954(6) 1.1391(3) 0.048(2) Uani 1 1 d . . . . .
H15 H 0.7590 0.7581 1.1574 0.057 Uiso 1 1 calc R . . . .
C16 C 0.4177(6) 0.5798(5) 0.7832(3) 0.0361(18) Uani 1 1 d . . . . .
C17 C 0.3973(6) 0.6686(5) 0.8096(3) 0.0356(18) Uani 1 1 d . . . . .
H17 H 0.4130 0.6898 0.8479 0.043 Uiso 1 1 calc R . . . .
C18 C 0.3540(6) 0.7256(6) 0.7795(3) 0.0397(19) Uani 1 1 d . . . . .
C19 C 0.3314(7) 0.6893(6) 0.7235(3) 0.045(2) Uani 1 1 d . . . . .
H19 H 0.2999 0.7253 0.7015 0.054 Uiso 1 1 calc R . . . .
C20 C 0.3549(7) 0.6011(6) 0.7002(3) 0.047(2) Uani 1 1 d . . . . .
H20 H 0.3410 0.5785 0.6619 0.056 Uiso 1 1 calc R . . . .
C21 C 0.3263(6) 0.8189(5) 0.8067(3) 0.0356(18) Uani 1 1 d . . . . .
C22 C 0.3860(7) 0.8652(6) 0.8542(3) 0.041(2) Uani 1 1 d . . . . .
H22 H 0.4435 0.8372 0.8685 0.049 Uiso 1 1 calc R . . . .
C23 C 0.3616(7) 0.9510(6) 0.8801(4) 0.046(2) Uani 1 1 d . . . . .
H23 H 0.4040 0.9844 0.9114 0.055 Uiso 1 1 calc R . . . .
C24 C 0.2751(7) 0.9878(6) 0.8602(4) 0.045(2) Uani 1 1 d . . . . .
C25 C 0.2152(7) 0.9452(6) 0.8125(4) 0.046(2) Uani 1 1 d . . . . .
H25 H 0.1580 0.9739 0.7985 0.055 Uiso 1 1 calc R . . . .
C26 C 0.2420(7) 0.8596(6) 0.7863(3) 0.041(2) Uani 1 1 d . . . . .
H26 H 0.2019 0.8281 0.7537 0.049 Uiso 1 1 calc R . . . .
C27 C 0.4629(6) 0.5168(5) 0.8148(3) 0.0353(18) Uani 1 1 d . . . . .
C28 C 0.5175(6) 0.5485(6) 0.8653(3) 0.0373(18) Uani 1 1 d . . . . .
H28 H 0.5290 0.6122 0.8802 0.045 Uiso 1 1 calc R . . . .
C29 C 0.5401(8) 0.4012(6) 0.8705(3) 0.048(2) Uani 1 1 d . . . . .
H29 H 0.5663 0.3584 0.8893 0.057 Uiso 1 1 calc R . . . .
C30 C 0.4879(7) 0.3719(6) 0.8202(3) 0.047(2) Uani 1 1 d . . . . .
H30 H 0.4798 0.3082 0.8045 0.056 Uiso 1 1 calc R . . . .
C31 C 0.5208(6) 0.1391(6) 0.5140(3) 0.0372(18) Uani 1 1 d . . . . .
C32 C 0.4295(6) 0.1545(6) 0.4855(3) 0.0377(18) Uani 1 1 d . . . . .
H32 H 0.3807 0.1960 0.5031 0.045 Uiso 1 1 calc R . . . .
C33 C 0.4084(7) 0.1090(6) 0.4303(3) 0.0383(19) Uani 1 1 d . . . . .
C34 C 0.4796(6) 0.0472(6) 0.4068(3) 0.0395(19) Uani 1 1 d . . . . .
H34 H 0.4667 0.0133 0.3701 0.047 Uiso 1 1 calc R . . . .
C35 C 0.5701(6) 0.0355(5) 0.4376(3) 0.0359(18) Uani 1 1 d . . . . .
H35 H 0.6195 -0.0060 0.4206 0.043 Uiso 1 1 calc R . . . .
C36 C 0.3110(7) 0.1278(6) 0.3991(3) 0.0391(19) Uani 1 1 d . . . . .
C37 C 0.2704(7) 0.2146(6) 0.4108(3) 0.043(2) Uani 1 1 d . . . . .
H37 H 0.3063 0.2627 0.4379 0.051 Uiso 1 1 calc R . . . .
C38 C 0.1776(7) 0.2298(7) 0.3825(4) 0.049(2) Uani 1 1 d . . . . .
H38 H 0.1509 0.2887 0.3893 0.059 Uiso 1 1 calc R . . . .
C39 C 0.1251(6) 0.1595(7) 0.3448(3) 0.042(2) Uani 1 1 d . . . . .
C40 C 0.1599(8) 0.0739(7) 0.3328(4) 0.052(2) Uani 1 1 d . . . . .
H40 H 0.1205 0.0258 0.3071 0.062 Uiso 1 1 calc R . . . .
C41 C 0.2562(6) 0.0591(6) 0.3598(3) 0.042(2) Uani 1 1 d . . . . .
H41 H 0.2842 0.0006 0.3509 0.051 Uiso 1 1 calc R . . . .
C42 C 0.5447(6) 0.1837(5) 0.5720(3) 0.0376(19) Uani 1 1 d . . . . .
C43 C 0.4796(7) 0.2477(6) 0.5995(3) 0.044(2) Uani 1 1 d . . . . .
H43 H 0.4178 0.2615 0.5802 0.053 Uiso 1 1 calc R . . . .
C44 C 0.5857(7) 0.2695(6) 0.6780(3) 0.043(2) Uani 1 1 d . . . . .
H44 H 0.6039 0.2996 0.7151 0.051 Uiso 1 1 calc R . . . .
C45 C 0.6508(7) 0.2023(6) 0.6511(3) 0.042(2) Uani 1 1 d . . . . .
H45 H 0.7102 0.1860 0.6710 0.050 Uiso 1 1 calc R . . . .
C46 C 0.8964(7) -0.0958(6) 0.5221(3) 0.042(2) Uani 1 1 d . . . . .
H46 H 0.8364 -0.1252 0.4988 0.051 Uiso 1 1 calc R . . . .
C47 C 0.9841(6) -0.1460(6) 0.5283(4) 0.048(2) Uani 1 1 d . . . . .
H47 H 0.9851 -0.2071 0.5078 0.058 Uiso 1 1 calc R . . . .
C48 C 1.0697(7) -0.1068(6) 0.5642(4) 0.047(2) Uani 1 1 d . . . . .
C49 C 1.0654(6) -0.0151(6) 0.5893(3) 0.0386(19) Uani 1 1 d . . . . .
H49 H 1.1242 0.0160 0.6128 0.046 Uiso 1 1 calc R . . . .
C50 C 0.9761(6) 0.0315(6) 0.5803(3) 0.041(2) Uani 1 1 d . . . . .
C51 C 1.1641(7) -0.1548(6) 0.5738(4) 0.046(2) Uani 1 1 d . . . . .
C52 C 1.1935(7) -0.2296(6) 0.5333(4) 0.051(2) Uani 1 1 d . . . . .
H52 H 1.1485 -0.2508 0.5007 0.061 Uiso 1 1 calc R . . . .
C53 C 1.2873(8) -0.2727(7) 0.5402(4) 0.055(2) Uani 1 1 d . . . . .
H53 H 1.3075 -0.3217 0.5124 0.067 Uiso 1 1 calc R . . . .
C54 C 1.3498(7) -0.2430(6) 0.5881(4) 0.051(2) Uani 1 1 d . . . . .
C55 C 1.3231(7) -0.1720(6) 0.6296(4) 0.051(2) Uani 1 1 d . . . . .
H55 H 1.3677 -0.1532 0.6625 0.062 Uiso 1 1 calc R . . . .
C56 C 1.2303(7) -0.1288(6) 0.6225(4) 0.045(2) Uani 1 1 d . . . . .
H56 H 1.2109 -0.0806 0.6510 0.054 Uiso 1 1 calc R . . . .
C57 C 0.9671(7) 0.1294(6) 0.6090(3) 0.043(2) Uani 1 1 d . . . . .
C58 C 1.0372(7) 0.1707(6) 0.6534(3) 0.047(2) Uani 1 1 d . . . . .
H58 H 1.0902 0.1361 0.6657 0.056 Uiso 1 1 calc R . . . .
C59 C 0.9559(7) 0.3034(6) 0.6594(4) 0.051(2) Uani 1 1 d . . . . .
H59 H 0.9501 0.3660 0.6757 0.061 Uiso 1 1 calc R . . . .
C60 C 0.8864(7) 0.2598(6) 0.6161(3) 0.044(2) Uani 1 1 d . . . . .
H60 H 0.8315 0.2933 0.6042 0.053 Uiso 1 1 calc R . . . .
C61 C 0.2293(15) 0.4536(11) 0.5517(6) 0.090(5) Uani 0.5 1 d D U P A 1
C62 C 0.1446(16) 0.4545(18) 0.5635(8) 0.097(6) Uani 0.5 1 d D U P B 2
S3 S 0.57184(19) 0.29488(15) 1.00993(9) 0.0459(6) Uani 1 1 d . . . . .
F10 F 0.5415(6) 0.1176(4) 0.9887(3) 0.0810(19) Uani 1 1 d . . . . .
F11 F 0.5476(6) 0.1722(5) 0.9171(2) 0.087(2) Uani 1 1 d . . . . .
F12 F 0.6930(6) 0.1645(5) 0.9646(3) 0.093(2) Uani 1 1 d . . . . .
O24 O 0.6289(5) 0.2947(4) 1.0609(2) 0.0465(15) Uani 1 1 d . . . . .
O25 O 0.4580(5) 0.2974(4) 1.0118(3) 0.0594(18) Uani 1 1 d . . . . .
O26 O 0.6184(6) 0.3545(5) 0.9807(3) 0.066(2) Uani 1 1 d . . . . .
C66 C 0.5899(10) 0.1808(8) 0.9684(4) 0.066(3) Uani 1 1 d . . . . .
S4 S 0.8345(4) 0.3991(3) 0.7975(2) 0.0725(16) Uani 0.572(6) 1 d . . P D 2
F13 F 0.8432(8) 0.5235(7) 0.7387(4) 0.110(5) Uani 0.572(6) 1 d G U P D 2
F14 F 0.6937(6) 0.5141(7) 0.7761(4) 0.107(5) Uani 0.572(6) 1 d G U P D 2
F16 F 0.8348(9) 0.5797(3) 0.8248(4) 0.108(5) Uani 0.572(6) 1 d DG U P D 2
O18 O 0.7804(7) 0.3984(5) 0.8466(3) 0.076(4) Uani 0.572(6) 1 d G . P D 2
O19 O 0.9504(4) 0.4090(6) 0.8040(4) 0.084(5) Uani 0.572(6) 1 d G U P D 2
O21 O 0.7900(7) 0.3345(5) 0.7486(3) 0.082(5) Uani 0.572(6) 1 d G . P D 2
C63 C 0.7999(5) 0.5094(4) 0.7836(3) 0.090(5) Uani 0.572(6) 1 d DG U P D 2
S2 S 0.30655(19) 0.13733(16) 0.71399(9) 0.0466(5) Uani 1 1 d . . . . .
F7 F 0.4125(5) 0.1232(4) 0.8037(2) 0.0645(15) Uani 1 1 d . U . . .
F8 F 0.5099(5) 0.1203(5) 0.7365(3) 0.0813(18) Uani 1 1 d . U . E 1
F9 F 0.4094(4) 0.0036(4) 0.7382(2) 0.0646(15) Uani 1 1 d . U . . .
O15 O 0.3236(5) 0.2344(4) 0.7332(2) 0.0533(16) Uani 1 1 d . . . . .
O16 O 0.2128(5) 0.0971(5) 0.7317(4) 0.078(2) Uani 1 1 d . . . . .
O17 O 0.3227(7) 0.1027(5) 0.6579(2) 0.070(2) Uani 1 1 d . . . . .
C65 C 0.4135(8) 0.0944(7) 0.7493(4) 0.0548(18) Uani 1 1 d . U . . .
S5 S 0.8137(6) 0.4119(5) 0.7724(3) 0.0725(16) Uani 0.428(6) 1 d . . P D 1
F15 F 0.8244(13) 0.5520(8) 0.8590(4) 0.151(12) Uani 0.428(6) 1 d G . P D 1
F17 F 0.6995(10) 0.5574(8) 0.7981(6) 0.120(7) Uani 0.428(6) 1 d G U P D 1
F18 F 0.8643(12) 0.5883(6) 0.7846(7) 0.108(6) Uani 0.428(6) 1 d G U P D 1
O20 O 0.9258(7) 0.4012(8) 0.7849(5) 0.075(6) Uani 0.428(6) 1 d G U P D 1
O22 O 0.7386(9) 0.3659(7) 0.8001(5) 0.106(8) Uani 0.428(6) 1 d G . P D 1
O23 O 0.7839(10) 0.4074(8) 0.7156(3) 0.091(6) Uani 0.428(6) 1 d G . P D 1
C64 C 0.7998(8) 0.5332(5) 0.8050(4) 0.090(5) Uani 0.428(6) 1 d G U P D 1
O31 O 0.6870(6) 0.3780(5) 0.5825(3) 0.074(2) Uani 1 1 d . U . . .
C76 C 0.806(2) 0.5100(15) 0.6156(10) 0.078(5) Uani 0.5 1 d . U P F 2
H76A H 0.8641 0.4705 0.6025 0.116 Uiso 0.5 1 calc GR . P F 2
H76B H 0.8199 0.5364 0.6548 0.116 Uiso 0.5 1 calc GR . P F 2
H76C H 0.8044 0.5588 0.5961 0.116 Uiso 0.5 1 calc GR . P F 2
C77 C 0.703(3) 0.4559(19) 0.6054(11) 0.078(5) Uani 0.5 1 d . U P F 2
C78 C 0.608(3) 0.506(3) 0.6347(17) 0.118(9) Uani 0.5 1 d . U P F 2
H78A H 0.5408 0.4855 0.6123 0.177 Uiso 0.5 1 calc GR . P F 2
H78B H 0.6213 0.5715 0.6398 0.177 Uiso 0.5 1 calc GR . P F 2
H78C H 0.6024 0.4911 0.6703 0.177 Uiso 0.5 1 calc GR . P F 2
C79 C 0.658(5) 0.509(4) 0.624(3) 0.118(9) Uani 0.337 1 d . U P F 1
H79A H 0.6899 0.4953 0.6577 0.177 Uiso 0.337 1 calc GR . P F 1
H79B H 0.5906 0.5375 0.6319 0.177 Uiso 0.337 1 calc GR . P F 1
H79C H 0.7084 0.5503 0.6116 0.177 Uiso 0.337 1 calc GR . P F 1
C80 C 0.644(3) 0.446(3) 0.5926(16) 0.067(6) Uani 0.337 1 d . U P F 1
C81 C 0.525(3) 0.456(2) 0.5682(14) 0.067(6) Uani 0.337 1 d . U P F 1
H81A H 0.5258 0.5096 0.5524 0.101 Uiso 0.337 1 calc GR . P F 1
H81B H 0.4754 0.4642 0.5975 0.101 Uiso 0.337 1 calc GR . P F 1
H81C H 0.5016 0.4017 0.5398 0.101 Uiso 0.337 1 calc GR . P F 1
O27 O 0.9737(14) 0.3954(11) 1.0255(5) 0.104(4) Uani 0.5 1 d D U P G 2
C73 C 1.0309(18) 0.3561(17) 0.9350(6) 0.104(4) Uani 0.5 1 d G U P G 2
H73A H 1.0984 0.3894 0.9514 0.155 Uiso 0.5 1 calc GR . P G 2
H73B H 0.9971 0.3882 0.9096 0.155 Uiso 0.5 1 calc GR . P G 2
H73C H 1.0455 0.2947 0.9151 0.155 Uiso 0.5 1 calc GR . P G 2
C74 C 0.9564(10) 0.3502(9) 0.9793(4) 0.104(4) Uani 0.5 1 d G U P G 2
C75 C 0.8588(17) 0.2845(17) 0.9628(7) 0.104(4) Uani 0.5 1 d G U P G 2
H75A H 0.8172 0.2851 0.9947 0.155 Uiso 0.5 1 calc GR . P G 2
H75B H 0.8817 0.2230 0.9484 0.155 Uiso 0.5 1 calc GR . P G 2
H75C H 0.8142 0.3027 0.9346 0.155 Uiso 0.5 1 calc GR . P G 2
O30 O 0.6211(6) 0.7662(5) 0.8764(3) 0.0668(19) Uani 1 1 d . . . . .
C82 C 0.7658(8) 0.7546(8) 0.9381(4) 0.069(3) Uani 1 1 d . . . . .
H82A H 0.7619 0.6911 0.9171 0.103 Uiso 1 1 calc GR . . . .
H82B H 0.7504 0.7567 0.9760 0.103 Uiso 1 1 calc GR . . . .
H82C H 0.8380 0.7825 0.9372 0.103 Uiso 1 1 calc GR . . . .
C83 C 0.6862(8) 0.8050(8) 0.9139(4) 0.058(3) Uani 1 1 d . . . . .
C84 C 0.6865(8) 0.9059(7) 0.9364(5) 0.072(3) Uani 1 1 d . . . . .
H84A H 0.7548 0.9350 0.9299 0.109 Uiso 1 1 calc GR . . . .
H84B H 0.6777 0.9186 0.9758 0.109 Uiso 1 1 calc GR . . . .
H84C H 0.6272 0.9301 0.9184 0.109 Uiso 1 1 calc GR . . . .
O28 O 0.7938(6) -0.1437(7) 0.7709(3) 0.089(3) Uani 1 1 d . . . . .
C67 C 0.6747(11) -0.2751(9) 0.7461(5) 0.088(4) Uani 1 1 d . . . . .
H67A H 0.7404 -0.3070 0.7381 0.131 Uiso 1 1 calc GR . . . .
H67B H 0.6244 -0.2904 0.7137 0.131 Uiso 1 1 calc GR . . . .
H67C H 0.6417 -0.2936 0.7765 0.131 Uiso 1 1 calc GR . . . .
C68 C 0.7016(8) -0.1755(9) 0.7612(4) 0.067(3) Uani 1 1 d . . . . .
C69 C 0.6117(10) -0.1172(8) 0.7643(5) 0.079(3) Uani 1 1 d . . . . .
H69A H 0.5601 -0.1341 0.7887 0.119 Uiso 1 1 calc GR . . . .
H69B H 0.5764 -0.1247 0.7277 0.119 Uiso 1 1 calc GR . . . .
H69C H 0.6381 -0.0535 0.7785 0.119 Uiso 1 1 calc GR . . . .
O29 O 0.8300(8) 0.1277(6) 0.7277(3) 0.090(3) Uani 1 1 d . . . . .
C70 C 0.9637(8) 0.1714(11) 0.8028(5) 0.096(5) Uani 1 1 d . . . . .
H70A H 1.0147 0.1412 0.7774 0.144 Uiso 1 1 calc GR . . . .
H70B H 0.9707 0.1508 0.8368 0.144 Uiso 1 1 calc GR . . . .
H70C H 0.9790 0.2375 0.8107 0.144 Uiso 1 1 calc GR . . . .
C71 C 0.8487(10) 0.1472(8) 0.7767(5) 0.070(3) Uani 1 1 d . . . . .
C72 C 0.7629(10) 0.1585(10) 0.8174(6) 0.091(4) Uani 1 1 d . . . . .
H72A H 0.7708 0.2202 0.8410 0.137 Uiso 1 1 calc GR . . . .
H72B H 0.7703 0.1140 0.8398 0.137 Uiso 1 1 calc GR . . . .
H72C H 0.6919 0.1487 0.7978 0.137 Uiso 1 1 calc GR . . . .

loop_
_atom_site_aniso_label
_atom_site_aniso_U_11
_atom_site_aniso_U_22
_atom_site_aniso_U_33
_atom_site_aniso_U_23
_atom_site_aniso_U_13
_atom_site_aniso_U_12
Ag1 0.0566(4) 0.0496(4) 0.0325(4) 0.0046(3) -0.0122(3) 0.0029(3)
Ag2 0.0732(5) 0.0515(4) 0.0336(4) -0.0047(3) -0.0074(3) 0.0182(4)
Ag3 0.0354(3) 0.0469(4) 0.0389(4) 0.0050(3) -0.0055(3) 0.0035(3)
Ag4 0.0645(5) 0.0467(4) 0.0377(4) -0.0017(3) -0.0153(3) 0.0007(3)
S1 0.0557(14) 0.0528(14) 0.0439(13) 0.0034(11) 0.0010(11) 0.0022(12)
F1 0.153(13) 0.115(11) 0.052(7) 0.033(7) -0.018(8) -0.066(10)
F2 0.140(10) 0.143(12) 0.058(8) 0.016(8) -0.001(7) -0.059(8)
F3 0.159(14) 0.052(5) 0.111(7) 0.031(5) -0.034(11) -0.011(10)
F4 0.159(14) 0.052(5) 0.111(7) 0.031(5) -0.034(11) -0.011(10)
F5 0.118(8) 0.194(15) 0.107(8) 0.036(8) 0.006(7) 0.044(9)
F6 0.104(9) 0.130(11) 0.085(6) 0.029(6) -0.014(6) 0.051(8)
O1 0.060(4) 0.055(4) 0.070(5) 0.016(3) 0.000(4) 0.023(3)
O2 0.054(4) 0.042(4) 0.053(4) 0.002(3) 0.003(3) 0.000(3)
O3 0.068(5) 0.049(4) 0.060(4) -0.009(3) -0.011(4) 0.006(3)
O4 0.055(4) 0.044(4) 0.062(4) 0.012(3) 0.003(3) 0.012(3)
O5 0.045(4) 0.104(6) 0.057(4) 0.011(4) -0.012(4) 0.007(4)
O6 0.065(5) 0.093(6) 0.086(6) 0.038(5) -0.014(4) 0.027(5)
O7 0.061(5) 0.064(5) 0.114(7) 0.019(5) -0.002(5) 0.022(4)
O8 0.049(4) 0.086(6) 0.078(5) 0.037(4) 0.002(4) 0.013(4)
O9 0.074(10) 0.102(12) 0.050(8) -0.002(8) 0.016(8) 0.005(9)
O10 0.054(4) 0.056(4) 0.045(4) -0.005(3) -0.005(3) 0.003(3)
O11 0.058(10) 0.041(9) 0.067(10) -0.009(8) -0.002(8) 0.008(7)
O12 0.044(7) 0.049(8) 0.048(7) -0.024(6) -0.006(6) 0.010(6)
O13 0.126(14) 0.088(11) 0.069(10) -0.003(9) -0.003(10) -0.058(11)
O14 0.087(15) 0.134(19) 0.065(11) 0.034(13) 0.022(11) 0.072(14)
N1 0.033(4) 0.055(4) 0.030(3) 0.003(3) -0.006(3) 0.001(3)
N2 0.040(4) 0.045(4) 0.030(3) -0.002(3) -0.002(3) 0.010(3)
N3 0.049(4) 0.042(4) 0.038(4) -0.002(3) -0.013(3) 0.010(3)
N4 0.045(4) 0.041(4) 0.060(5) 0.017(4) -0.001(4) 0.006(4)
N5 0.043(4) 0.047(4) 0.030(4) 0.000(3) 0.001(3) 0.003(3)
N6 0.046(4) 0.038(4) 0.034(4) 0.009(3) 0.000(3) 0.001(3)
N7 0.039(4) 0.039(4) 0.035(4) 0.000(3) -0.007(3) 0.002(3)
N8 0.059(5) 0.043(4) 0.051(5) 0.005(4) -0.002(4) 0.011(4)
N9 0.043(4) 0.029(4) 0.038(4) 0.006(3) -0.002(3) 0.000(3)
N10 0.041(4) 0.044(4) 0.035(4) 0.006(3) -0.006(3) 0.003(3)
N11 0.051(4) 0.045(4) 0.035(4) -0.003(3) -0.003(3) 0.010(3)
N12 0.041(5) 0.109(8) 0.044(5) 0.024(5) -0.010(4) 0.012(5)
N13 0.042(4) 0.039(4) 0.032(3) 0.002(3) 0.000(3) -0.001(3)
N14 0.044(4) 0.049(4) 0.039(4) 0.002(3) -0.003(3) 0.002(3)
N15 0.057(5) 0.055(5) 0.038(4) 0.000(4) -0.012(4) 0.006(4)
N16 0.048(5) 0.054(5) 0.089(7) 0.027(5) 0.016(5) 0.013(4)
C1 0.029(4) 0.037(4) 0.036(4) 0.001(3) 0.001(3) 0.003(3)
C2 0.032(4) 0.044(5) 0.036(4) 0.008(4) -0.002(3) 0.004(4)
C3 0.033(4) 0.047(5) 0.036(4) 0.006(4) -0.003(4) -0.003(4)
C4 0.041(5) 0.042(5) 0.042(5) 0.015(4) -0.006(4) -0.001(4)
C5 0.049(5) 0.053(6) 0.034(4) 0.009(4) -0.004(4) -0.007(4)
C6 0.037(4) 0.036(5) 0.043(5) 0.014(4) 0.006(4) 0.003(4)
C7 0.052(5) 0.047(5) 0.036(4) 0.010(4) -0.003(4) 0.000(4)
C8 0.042(5) 0.053(6) 0.049(5) 0.016(4) -0.001(4) 0.004(4)
C9 0.049(5) 0.041(5) 0.044(5) 0.012(4) -0.002(4) 0.001(4)
C10 0.050(5) 0.036(5) 0.044(5) 0.013(4) -0.008(4) 0.007(4)
C11 0.041(5) 0.043(5) 0.037(4) 0.006(4) -0.006(4) -0.001(4)
C12 0.027(4) 0.043(5) 0.033(4) 0.000(4) 0.001(3) -0.001(3)
C13 0.038(4) 0.037(4) 0.036(4) 0.000(4) -0.009(4) 0.003(4)
C14 0.063(6) 0.040(5) 0.041(5) 0.000(4) -0.011(4) 0.018(4)
C15 0.060(6) 0.039(5) 0.036(5) -0.008(4) -0.004(4) 0.008(4)
C16 0.034(4) 0.035(4) 0.039(4) 0.011(4) 0.000(4) 0.001(3)
C17 0.031(4) 0.036(4) 0.036(4) 0.005(3) -0.007(3) -0.010(3)
C18 0.034(4) 0.049(5) 0.033(4) 0.007(4) -0.007(4) -0.005(4)
C19 0.046(5) 0.051(5) 0.039(5) 0.012(4) -0.007(4) 0.002(4)
C20 0.048(5) 0.059(6) 0.029(4) 0.000(4) 0.004(4) 0.007(4)
C21 0.042(5) 0.026(4) 0.037(4) 0.006(3) 0.001(4) -0.003(3)
C22 0.039(5) 0.040(5) 0.041(5) 0.005(4) -0.007(4) -0.001(4)
C23 0.041(5) 0.043(5) 0.050(5) 0.006(4) 0.000(4) -0.004(4)
C24 0.047(5) 0.036(5) 0.047(5) 0.002(4) 0.001(4) -0.001(4)
C25 0.042(5) 0.053(6) 0.048(5) 0.025(4) 0.001(4) -0.002(4)
C26 0.042(5) 0.044(5) 0.035(4) 0.009(4) -0.008(4) 0.000(4)
C27 0.028(4) 0.038(5) 0.039(4) 0.007(4) 0.004(3) 0.002(3)
C28 0.043(5) 0.041(5) 0.026(4) 0.004(3) 0.002(4) 0.006(4)
C29 0.063(6) 0.043(5) 0.034(4) 0.002(4) 0.000(4) 0.004(4)
C30 0.057(6) 0.042(5) 0.039(5) 0.002(4) -0.002(4) 0.011(4)
C31 0.033(4) 0.043(5) 0.034(4) 0.011(4) -0.006(3) 0.000(4)
C32 0.036(4) 0.038(5) 0.034(4) 0.001(3) -0.003(4) 0.000(4)
C33 0.037(4) 0.041(5) 0.035(4) 0.007(4) -0.003(4) -0.001(4)
C34 0.037(4) 0.045(5) 0.032(4) 0.001(4) 0.000(4) -0.007(4)
C35 0.034(4) 0.032(4) 0.037(4) 0.001(3) 0.003(4) -0.004(3)
C36 0.038(4) 0.047(5) 0.032(4) 0.008(4) 0.006(4) 0.000(4)
C37 0.042(5) 0.060(6) 0.030(4) 0.019(4) -0.003(4) 0.003(4)
C38 0.047(5) 0.055(6) 0.051(5) 0.017(5) 0.009(4) 0.020(5)
C39 0.031(4) 0.069(6) 0.030(4) 0.019(4) -0.003(4) 0.001(4)
C40 0.050(5) 0.067(7) 0.035(5) 0.009(4) -0.002(4) 0.000(5)
C41 0.035(4) 0.062(6) 0.028(4) 0.010(4) -0.006(4) 0.002(4)
C42 0.038(4) 0.035(4) 0.036(4) 0.001(3) -0.006(4) 0.002(4)
C43 0.050(5) 0.045(5) 0.035(4) 0.004(4) -0.007(4) 0.010(4)
C44 0.041(5) 0.053(5) 0.029(4) 0.000(4) -0.004(4) 0.005(4)
C45 0.046(5) 0.037(5) 0.040(5) 0.008(4) -0.014(4) -0.002(4)
C46 0.045(5) 0.046(5) 0.032(4) 0.004(4) 0.001(4) -0.001(4)
C47 0.030(4) 0.036(5) 0.067(6) -0.008(4) -0.011(4) 0.015(4)
C48 0.040(5) 0.055(6) 0.047(5) 0.015(4) 0.000(4) 0.000(4)
C49 0.032(4) 0.044(5) 0.039(5) 0.011(4) 0.002(4) -0.005(4)
C50 0.033(4) 0.059(6) 0.030(4) 0.011(4) 0.001(3) -0.004(4)
C51 0.035(5) 0.056(6) 0.048(5) 0.016(4) 0.008(4) 0.003(4)
C52 0.044(5) 0.051(6) 0.060(6) 0.018(5) 0.000(5) 0.001(4)
C53 0.055(6) 0.053(6) 0.060(6) 0.012(5) 0.011(5) 0.012(5)
C54 0.034(5) 0.048(6) 0.077(7) 0.025(5) 0.007(5) 0.006(4)
C55 0.045(5) 0.049(6) 0.062(6) 0.022(5) -0.013(5) -0.004(4)
C56 0.037(5) 0.052(6) 0.051(5) 0.022(4) -0.001(4) -0.005(4)
C57 0.037(5) 0.052(5) 0.036(4) 0.005(4) 0.003(4) 0.002(4)
C58 0.049(5) 0.046(5) 0.042(5) 0.006(4) -0.009(4) 0.001(4)
C59 0.052(6) 0.044(5) 0.049(5) -0.002(4) 0.005(5) 0.007(4)
C60 0.034(4) 0.047(5) 0.046(5) 0.001(4) -0.001(4) 0.012(4)
C61 0.144(10) 0.069(8) 0.048(10) 0.008(8) -0.008(8) -0.047(7)
C62 0.104(8) 0.107(11) 0.084(7) 0.030(6) -0.010(6) 0.035(7)
S3 0.0565(14) 0.0445(12) 0.0334(11) 0.0031(9) -0.0086(10) 0.0135(11)
F10 0.105(5) 0.047(4) 0.087(5) 0.008(3) -0.006(4) 0.017(4)
F11 0.125(6) 0.081(4) 0.043(3) -0.012(3) -0.010(4) 0.020(4)
F12 0.091(5) 0.096(5) 0.078(5) -0.013(4) -0.005(4) 0.041(4)
O24 0.050(4) 0.053(4) 0.034(3) 0.007(3) -0.005(3) 0.009(3)
O25 0.054(4) 0.054(4) 0.062(4) 0.000(3) -0.018(3) 0.018(3)
O26 0.097(6) 0.061(4) 0.042(4) 0.015(3) -0.003(4) 0.002(4)
C66 0.088(8) 0.056(7) 0.052(6) 0.005(5) -0.008(6) 0.034(6)
S4 0.065(3) 0.083(3) 0.058(4) -0.003(3) 0.007(3) -0.010(2)
F13 0.090(9) 0.137(11) 0.135(11) 0.084(10) 0.037(8) 0.022(8)
F14 0.068(8) 0.148(13) 0.132(12) 0.076(10) 0.033(8) 0.032(8)
F16 0.101(10) 0.103(10) 0.109(11) -0.003(9) 0.034(10) 0.006(8)
O18 0.051(8) 0.116(12) 0.070(9) 0.040(9) 0.004(7) -0.012(8)
O19 0.044(8) 0.094(10) 0.111(12) 0.027(9) -0.022(8) 0.004(7)
O21 0.064(8) 0.112(12) 0.054(8) -0.007(8) -0.014(7) -0.009(8)
C63 0.082(6) 0.097(7) 0.100(8) 0.038(6) 0.014(6) 0.016(5)
S2 0.0483(13) 0.0451(13) 0.0424(12) 0.0031(10) -0.0024(10) 0.0059(10)
F7 0.073(4) 0.066(4) 0.052(3) 0.014(2) -0.012(3) 0.004(3)
F8 0.049(3) 0.095(4) 0.106(5) 0.035(4) 0.003(3) 0.008(3)
F9 0.059(3) 0.056(3) 0.078(4) 0.015(2) 0.003(3) 0.015(2)
O15 0.065(4) 0.045(4) 0.044(4) 0.002(3) -0.014(3) -0.001(3)
O16 0.046(4) 0.079(5) 0.119(7) 0.049(5) -0.007(4) 0.000(4)
O17 0.111(6) 0.060(4) 0.033(3) -0.004(3) -0.006(4) 0.025(4)
C65 0.051(4) 0.057(3) 0.056(3) 0.013(3) -0.003(3) 0.009(3)
S5 0.065(3) 0.083(3) 0.058(4) -0.003(3) 0.007(3) -0.010(2)
F15 0.21(3) 0.15(2) 0.064(12) -0.050(13) -0.044(15) 0.090(19)
F17 0.093(13) 0.125(14) 0.139(15) 0.015(13) 0.026(12) 0.026(11)
F18 0.098(12) 0.086(11) 0.133(14) 0.011(11) 0.028(11) -0.015(10)
O20 0.011(7) 0.103(12) 0.109(14) 0.021(11) 0.002(9) 0.011(7)
O22 0.076(14) 0.116(19) 0.12(2) 0.021(16) 0.013(14) -0.016(13)
O23 0.078(13) 0.110(17) 0.089(15) 0.034(13) -0.013(11) 0.022(12)
C64 0.082(6) 0.097(7) 0.100(8) 0.038(6) 0.014(6) 0.016(5)
O31 0.084(5) 0.055(4) 0.080(5) 0.011(4) -0.002(4) 0.015(4)
C76 0.110(9) 0.054(8) 0.070(8) 0.017(7) 0.021(7) 0.006(7)
C77 0.110(9) 0.054(8) 0.070(8) 0.017(7) 0.021(7) 0.006(7)
C78 0.149(15) 0.088(15) 0.131(19) 0.037(14) 0.064(14) 0.036(14)
C79 0.149(15) 0.088(15) 0.131(19) 0.037(14) 0.064(14) 0.036(14)
C80 0.074(10) 0.052(9) 0.078(10) 0.015(8) 0.016(8) 0.016(8)
C81 0.074(10) 0.052(9) 0.078(10) 0.015(8) 0.016(8) 0.016(8)
O27 0.129(10) 0.112(9) 0.056(6) 0.000(6) 0.033(7) -0.055(8)
C73 0.129(10) 0.112(9) 0.056(6) 0.000(6) 0.033(7) -0.055(8)
C74 0.129(10) 0.112(9) 0.056(6) 0.000(6) 0.033(7) -0.055(8)
C75 0.129(10) 0.112(9) 0.056(6) 0.000(6) 0.033(7) -0.055(8)
O30 0.057(4) 0.072(5) 0.060(4) -0.001(4) -0.009(4) -0.009(4)
C82 0.054(6) 0.085(8) 0.060(7) 0.004(6) -0.006(5) 0.004(6)
C83 0.046(5) 0.070(7) 0.052(6) 0.001(5) -0.001(5) 0.005(5)
C84 0.048(6) 0.064(7) 0.092(9) 0.001(6) -0.021(6) -0.002(5)
O28 0.048(4) 0.143(8) 0.084(6) 0.053(6) -0.016(4) -0.009(5)
C67 0.086(9) 0.100(11) 0.073(8) 0.018(8) -0.015(7) 0.007(8)
C68 0.046(6) 0.119(11) 0.042(5) 0.030(6) 0.000(5) 0.007(6)
C69 0.071(8) 0.084(9) 0.076(8) 0.007(7) 0.008(6) 0.003(7)
O29 0.114(7) 0.085(6) 0.062(5) 0.003(4) -0.031(5) 0.029(5)
C70 0.047(6) 0.201(16) 0.075(8) 0.092(10) 0.017(6) 0.051(8)
C71 0.075(8) 0.058(7) 0.075(8) 0.014(6) -0.015(7) 0.009(6)
C72 0.065(8) 0.115(11) 0.099(10) 0.044(9) -0.015(7) -0.009(7)

loop_
_atom_type_symbol
_atom_type_description
_atom_type_scat_dispersion_real
_atom_type_scat_dispersion_imag
_atom_type_scat_source
C C 0.0033 0.0016 'International Tables Vol C Tables 4.2.6.8 and 6.1.1.4'
H H 0.0000 0.0000 'International Tables Vol C Tables 4.2.6.8 and 6.1.1.4'
Ag Ag -0.8971 1.1015 'International Tables Vol C Tables 4.2.6.8 and 6.1.1.4'
F F 0.0171 0.0103 'International Tables Vol C Tables 4.2.6.8 and 6.1.1.4'
N N 0.0061 0.0033 'International Tables Vol C Tables 4.2.6.8 and 6.1.1.4'
O O 0.0106 0.0060 'International Tables Vol C Tables 4.2.6.8 and 6.1.1.4'
S S 0.1246 0.1234 'International Tables Vol C Tables 4.2.6.8 and 6.1.1.4'

loop_
_geom_angle_atom_site_label_1
_geom_angle_atom_site_label_2
_geom_angle_atom_site_label_3
_geom_angle
_geom_angle_site_symmetry_1
_geom_angle_site_symmetry_3
N3 Ag1 O9 87.6(4) . .
N3 Ag1 N7 177.6(3) . .
N7 Ag1 O9 94.6(4) . .
N5 Ag2 O10 91.3(2) . .
N5 Ag2 N6 70.6(2) . .
N6 Ag2 O10 138.3(2) . .
N11 Ag2 O10 110.9(2) . .
N11 Ag2 N5 135.0(3) . .
N11 Ag2 N6 108.0(2) . .
N9 Ag3 N10 71.6(2) . .
N9 Ag3 N14 137.5(2) . .
N10 Ag3 N14 84.2(2) . .
N13 Ag3 N9 148.7(2) . .
N13 Ag3 N10 135.1(2) . .
N13 Ag3 N14 70.8(2) . .
N2 Ag4 N1 72.1(2) 2_767 2_767
N15 Ag4 N1 124.9(3) . 2_767
N15 Ag4 N2 148.5(3) . 2_767
O10 S1 O12 112.8(6) . .
O10 S1 C61 103.3(6) . .
O10 S1 C62 101.4(7) . .
O11 S1 O10 117.6(8) . .
O11 S1 O12 111.6(8) . .
O11 S1 C61 109.0(10) . .
O12 S1 C61 100.8(9) . .
O13 S1 O10 114.6(8) . .
O13 S1 O14 107.8(14) . .
O13 S1 C62 114.0(12) . .
O14 S1 O10 113.6(9) . .
O14 S1 C62 105.0(10) . .
Ag1 O9 H9A 97.6 . .
Ag1 O9 H9B 136.0 . .
H9A O9 H9B 106.2 . .
S1 O10 Ag2 133.4(4) . .
C1 N1 Ag4 113.6(5) . 2_767
C5 N1 Ag4 123.5(5) . 2_767
C5 N1 C1 117.6(7) . .
C12 N2 Ag4 115.9(5) . 2_767
C15 N2 Ag4 124.6(5) . 2_767
C15 N2 C12 118.6(7) . .
C13 N3 Ag1 121.3(5) . .
C14 N3 Ag1 121.7(6) . .
C14 N3 C13 116.7(7) . .
O1 N4 O2 123.0(8) . .
O1 N4 C9 119.0(8) . .
O2 N4 C9 118.0(7) . .
C16 N5 Ag2 118.8(5) . .
C16 N5 C20 117.0(7) . .
C20 N5 Ag2 122.0(5) . .
C27 N6 Ag2 114.9(5) . .
C30 N6 Ag2 126.8(6) . .
C30 N6 C27 116.5(7) . .
C28 N7 Ag1 122.2(5) . .
C29 N7 Ag1 119.5(6) . .
C29 N7 C28 118.2(7) . .
O3 N8 O4 123.3(8) . .
O3 N8 C24 117.8(7) . .
O4 N8 C24 118.9(7) . .
C31 N9 Ag3 119.0(5) . .
C35 N9 Ag3 123.5(6) . .
C35 N9 C31 117.2(7) . .
C42 N10 Ag3 112.5(5) . .
C45 N10 Ag3 129.2(6) . .
C45 N10 C42 117.2(7) . .
C43 N11 Ag2 122.4(6) . .
C44 N11 Ag2 121.1(5) . .
C44 N11 C43 116.4(7) . .
O5 N12 C39 116.9(10) . .
O6 N12 O5 124.2(8) . .
O6 N12 C39 118.9(9) . .
C46 N13 Ag3 122.1(5) . .
C46 N13 C50 117.6(7) . .
C50 N13 Ag3 120.3(6) . .
C57 N14 Ag3 110.9(6) . .
C60 N14 Ag3 127.9(6) . .
C60 N14 C57 116.6(7) . .
C58 N15 Ag4 124.7(6) . .
C58 N15 C59 116.5(7) . .
C59 N15 Ag4 118.6(6) . .
O7 N16 C54 116.2(10) . .
O8 N16 O7 125.2(9) . .
O8 N16 C54 118.6(9) . .
N1 C1 C2 121.3(7) . .
N1 C1 C12 115.4(7) . .
C2 C1 C12 123.4(7) . .
C1 C2 H2 118.9 . .
C1 C2 C3 122.1(8) . .
C3 C2 H2 118.9 . .
C2 C3 C4 115.0(8) . .
C2 C3 C6 121.8(7) . .
C4 C3 C6 123.1(7) . .
C3 C4 H4 119.9 . .
C5 C4 C3 120.2(8) . .
C5 C4 H4 119.9 . .
N1 C5 C4 123.8(8) . .
N1 C5 H5 118.1 . .
C4 C5 H5 118.1 . .
C7 C6 C3 119.0(7) . .
C7 C6 C11 121.2(8) . .
C11 C6 C3 119.9(7) . .
C6 C7 H7 120.0 . .
C6 C7 C8 119.9(8) . .
C8 C7 H7 120.0 . .
C7 C8 H8 121.4 . .
C7 C8 C9 117.2(8) . .
C9 C8 H8 121.4 . .
C8 C9 N4 117.6(8) . .
C10 C9 N4 119.4(8) . .
C10 C9 C8 123.0(8) . .
C9 C10 H10 120.2 . .
C9 C10 C11 119.5(8) . .
C11 C10 H10 120.2 . .
C6 C11 H11 120.4 . .
C10 C11 C6 119.1(8) . .
C10 C11 H11 120.4 . .
N2 C12 C1 118.3(7) . .
N2 C12 C13 120.7(8) . .
C13 C12 C1 121.0(7) . .
N3 C13 C12 122.0(8) . .
N3 C13 H13 119.0 . .
C12 C13 H13 119.0 . .
N3 C14 H14 119.6 . .
N3 C14 C15 120.9(8) . .
C15 C14 H14 119.6 . .
N2 C15 C14 121.1(8) . .
N2 C15 H15 119.5 . .
C14 C15 H15 119.5 . .
N5 C16 C17 123.5(7) . .
N5 C16 C27 116.0(7) . .
C17 C16 C27 120.4(7) . .
C16 C17 H17 120.3 . .
C18 C17 C16 119.5(7) . .
C18 C17 H17 120.3 . .
C17 C18 C19 117.1(8) . .
C17 C18 C21 121.0(7) . .
C19 C18 C21 121.8(7) . .
C18 C19 H19 120.0 . .
C20 C19 C18 120.0(8) . .
C20 C19 H19 120.0 . .
N5 C20 C19 122.9(8) . .
N5 C20 H20 118.5 . .
C19 C20 H20 118.5 . .
C22 C21 C18 118.8(7) . .
C26 C21 C18 121.4(7) . .
C26 C21 C22 119.8(7) . .
C21 C22 H22 120.1 . .
C23 C22 C21 119.9(8) . .
C23 C22 H22 120.1 . .
C22 C23 H23 120.6 . .
C24 C23 C22 118.8(8) . .
C24 C23 H23 120.6 . .
C23 C24 N8 119.7(8) . .
C23 C24 C25 123.1(8) . .
C25 C24 N8 117.1(8) . .
C24 C25 H25 121.3 . .
C26 C25 C24 117.3(8) . .
C26 C25 H25 121.3 . .
C21 C26 H26 119.5 . .
C25 C26 C21 120.9(8) . .
C25 C26 H26 119.5 . .
N6 C27 C16 116.7(7) . .
N6 C27 C28 121.3(7) . .
C28 C27 C16 121.9(7) . .
N7 C28 C27 120.5(8) . .
N7 C28 H28 119.7 . .
C27 C28 H28 119.7 . .
N7 C29 H29 120.0 . .
N7 C29 C30 120.1(8) . .
C30 C29 H29 120.0 . .
N6 C30 C29 123.4(8) . .
N6 C30 H30 118.3 . .
C29 C30 H30 118.3 . .
N9 C31 C32 121.6(7) . .
N9 C31 C42 116.5(7) . .
C32 C31 C42 121.8(8) . .
C31 C32 H32 119.9 . .
C31 C32 C33 120.2(8) . .
C33 C32 H32 119.9 . .
C32 C33 C36 120.0(7) . .
C34 C33 C32 118.0(7) . .
C34 C33 C36 122.0(7) . .
C33 C34 H34 120.6 . .
C33 C34 C35 118.9(7) . .
C35 C34 H34 120.6 . .
N9 C35 C34 124.2(8) . .
N9 C35 H35 117.9 . .
C34 C35 H35 117.9 . .
C37 C36 C33 120.7(7) . .
C41 C36 C33 120.5(8) . .
C41 C36 C37 118.7(8) . .
C36 C37 H37 120.1 . .
C38 C37 C36 119.7(8) . .
C38 C37 H37 120.1 . .
C37 C38 H38 120.2 . .
C39 C38 C37 119.5(9) . .
C39 C38 H38 120.2 . .
C38 C39 N12 118.3(9) . .
C40 C39 N12 118.6(9) . .
C40 C39 C38 123.1(8) . .
C39 C40 H40 121.2 . .
C39 C40 C41 117.6(9) . .
C41 C40 H40 121.2 . .
C36 C41 C40 121.3(9) . .
C36 C41 H41 119.4 . .
C40 C41 H41 119.4 . .
N10 C42 C31 118.8(7) . .
N10 C42 C43 120.0(7) . .
C43 C42 C31 121.2(7) . .
N11 C43 C42 123.2(8) . .
N11 C43 H43 118.4 . .
C42 C43 H43 118.4 . .
N11 C44 H44 119.5 . .
N11 C44 C45 121.0(7) . .
C45 C44 H44 119.5 . .
N10 C45 C44 122.0(7) . .
N10 C45 H45 119.0 . .
C44 C45 H45 119.0 . .
N13 C46 H46 118.4 . .
N13 C46 C47 123.3(8) . .
C47 C46 H46 118.4 . .
C46 C47 H47 120.1 . .
C48 C47 C46 119.8(8) . .
C48 C47 H47 120.1 . .
C47 C48 C49 116.4(8) . .
C47 C48 C51 123.4(8) . .
C49 C48 C51 120.1(8) . .
C48 C49 H49 119.7 . .
C50 C49 C48 120.7(8) . .
C50 C49 H49 119.7 . .
N13 C50 C49 122.1(8) . .
N13 C50 C57 116.1(7) . .
C49 C50 C57 121.7(7) . .
C52 C51 C48 120.3(8) . .
C56 C51 C48 122.3(9) . .
C56 C51 C52 117.3(8) . .
C51 C52 H52 119.4 . .
C53 C52 C51 121.1(9) . .
C53 C52 H52 119.4 . .
C52 C53 H53 120.6 . .
C54 C53 C52 118.8(9) . .
C54 C53 H53 120.6 . .
C53 C54 N16 119.7(9) . .
C53 C54 C55 122.4(8) . .
C55 C54 N16 117.8(9) . .
C54 C55 H55 120.6 . .
C54 C55 C56 118.8(9) . .
C56 C55 H55 120.6 . .
C51 C56 H56 119.2 . .
C55 C56 C51 121.5(9) . .
C55 C56 H56 119.2 . .
N14 C57 C50 118.0(7) . .
N14 C57 C58 121.5(8) . .
C58 C57 C50 120.5(8) . .
N15 C58 C57 121.8(8) . .
N15 C58 H58 119.1 . .
C57 C58 H58 119.1 . .
N15 C59 H59 119.9 . .
N15 C59 C60 120.3(8) . .
C60 C59 H59 119.9 . .
N14 C60 C59 123.3(8) . .
N14 C60 H60 118.4 . .
C59 C60 H60 118.4 . .
F1 C61 S1 109.4(11) . .
F1 C61 F3 110.5(18) . .
F2 C61 S1 104.7(12) . .
F2 C61 F1 101.2(15) . .
F2 C61 F3 122.9(17) . .
F3 C61 S1 107.6(14) . .
F4 C62 S1 110.3(17) . .
F5 C62 S1 101.4(16) . .
F5 C62 F4 130(2) . .
F5 C62 F6 101.4(17) . .
F6 C62 S1 107.6(16) . .
F6 C62 F4 104.4(18) . .
O24 S3 C66 102.6(4) . .
O25 S3 O24 115.2(4) . .
O25 S3 C66 103.5(5) . .
O26 S3 O24 114.7(4) . .
O26 S3 O25 114.1(4) . .
O26 S3 C66 104.6(5) . .
F10 C66 S3 111.2(8) . .
F10 C66 F11 108.0(10) . .
F10 C66 F12 108.9(9) . .
F11 C66 S3 110.1(7) . .
F12 C66 S3 111.8(8) . .
F12 C66 F11 106.7(9) . .
O18 S4 O19 115.6 . .
O18 S4 O21 115.6 . .
O18 S4 C63 102.4 . .
O19 S4 O21 115.5 . .
O19 S4 C63 102.4 . .
O21 S4 C63 102.3 . .
F13 C63 S4 111.9 . .
F13 C63 F14 107.0 . .
F13 C63 F16 107.0 . .
F14 C63 S4 111.9 . .
F14 C63 F16 106.9 . .
F16 C63 S4 111.8 . .
O15 S2 C65 103.6(4) . .
O16 S2 O15 115.7(5) . .
O16 S2 C65 102.3(5) . .
O17 S2 O15 115.1(4) . .
O17 S2 O16 113.6(5) . .
O17 S2 C65 104.2(5) . .
F7 C65 S2 112.2(7) . .
F8 C65 S2 112.4(7) . .
F8 C65 F7 106.2(8) . .
F8 C65 F9 106.0(8) . .
F9 C65 S2 112.8(7) . .
F9 C65 F7 106.6(8) . .
O20 S5 O22 115.5 . .
O20 S5 O23 115.5 . .
O20 S5 C64 102.4 . .
O22 S5 C64 102.4 . .
O23 S5 O22 115.6 . .
O23 S5 C64 102.3 . .
F15 C64 S5 111.9 . .
F17 C64 S5 111.9 . .
F17 C64 F15 106.8 . .
F18 C64 S5 111.9 . .
F18 C64 F15 106.9 . .
F18 C64 F17 107.1 . .
H76A C76 H76B 109.5 . .
H76A C76 H76C 109.5 . .
H76B C76 H76C 109.5 . .
C77 C76 H76A 109.5 . .
C77 C76 H76B 109.5 . .
C77 C76 H76C 109.5 . .
O31 C77 C76 127(3) . .
O31 C77 C78 118(3) . .
C76 C77 C78 114(3) . .
C77 C78 H78A 109.5 . .
C77 C78 H78B 109.5 . .
C77 C78 H78C 109.5 . .
H78A C78 H78B 109.5 . .
H78A C78 H78C 109.5 . .
H78B C78 H78C 109.5 . .
H79A C79 H79B 109.5 . .
H79A C79 H79C 109.5 . .
H79B C79 H79C 109.5 . .
C80 C79 H79A 109.5 . .
C80 C79 H79B 109.5 . .
C80 C79 H79C 109.5 . .
O31 C80 C81 124(3) . .
C79 C80 O31 133(6) . .
C79 C80 C81 102(5) . .
C80 C81 H81A 109.5 . .
C80 C81 H81B 109.5 . .
C80 C81 H81C 109.5 . .
H81A C81 H81B 109.5 . .
H81A C81 H81C 109.5 . .
H81B C81 H81C 109.5 . .
H73A C73 H73B 109.5 . .
H73A C73 H73C 109.5 . .
H73B C73 H73C 109.5 . .
C74 C73 H73A 109.5 . .
C74 C73 H73B 109.5 . .
C74 C73 H73C 109.5 . .
O27 C74 C73 121.9 . .
O27 C74 C75 121.7 . .
C73 C74 C75 116.4 . .
C74 C75 H75A 109.5 . .
C74 C75 H75B 109.5 . .
C74 C75 H75C 109.5 . .
H75A C75 H75B 109.5 . .
H75A C75 H75C 109.5 . .
H75B C75 H75C 109.5 . .
H82A C82 H82B 109.5 . .
H82A C82 H82C 109.5 . .
H82B C82 H82C 109.5 . .
C83 C82 H82A 109.5 . .
C83 C82 H82B 109.5 . .
C83 C82 H82C 109.5 . .
O30 C83 C82 121.6(10) . .
O30 C83 C84 120.4(9) . .
C82 C83 C84 118.0(9) . .
C83 C84 H84A 109.5 . .
C83 C84 H84B 109.5 . .
C83 C84 H84C 109.5 . .
H84A C84 H84B 109.5 . .
H84A C84 H84C 109.5 . .
H84B C84 H84C 109.5 . .
H67A C67 H67B 109.5 . .
H67A C67 H67C 109.5 . .
H67B C67 H67C 109.5 . .
C68 C67 H67A 109.5 . .
C68 C67 H67B 109.5 . .
C68 C67 H67C 109.5 . .
O28 C68 C67 121.9(12) . .
O28 C68 C69 121.4(13) . .
C69 C68 C67 116.6(10) . .
C68 C69 H69A 109.5 . .
C68 C69 H69B 109.5 . .
C68 C69 H69C 109.5 . .
H69A C69 H69B 109.5 . .
H69A C69 H69C 109.5 . .
H69B C69 H69C 109.5 . .
H70A C70 H70B 109.5 . .
H70A C70 H70C 109.5 . .
H70B C70 H70C 109.5 . .
C71 C70 H70A 109.5 . .
C71 C70 H70B 109.5 . .
C71 C70 H70C 109.5 . .
O29 C71 C70 121.6(12) . .
O29 C71 C72 123.9(11) . .
C72 C71 C70 114.2(10) . .
C71 C72 H72A 109.5 . .
C71 C72 H72B 109.5 . .
C71 C72 H72C 109.5 . .
H72A C72 H72B 109.5 . .
H72A C72 H72C 109.5 . .
H72B C72 H72C 109.5 . .

loop_
_geom_bond_atom_site_label_1
_geom_bond_atom_site_label_2
_geom_bond_distance
_geom_bond_site_symmetry_2
Ag1 O9 2.581(15) .
Ag1 N3 2.165(7) .
Ag1 N7 2.184(6) .
Ag2 O10 2.489(6) .
Ag2 N5 2.296(7) .
Ag2 N6 2.402(6) .
Ag2 N11 2.226(7) .
Ag3 N9 2.243(7) .
Ag3 N10 2.422(7) .
Ag3 N13 2.242(7) .
Ag3 N14 2.462(7) .
Ag4 N1 2.338(7) 2_767
Ag4 N2 2.301(6) 2_767
Ag4 N15 2.192(7) .
S1 O10 1.437(6) .
S1 O11 1.382(15) .
S1 O12 1.485(12) .
S1 O13 1.371(16) .
S1 O14 1.422(18) .
S1 C61 1.810(16) .
S1 C62 1.74(3) .
F1 C61 1.409(15) .
F2 C61 1.403(16) .
F3 C61 1.428(16) .
F4 C62 1.423(17) .
F5 C62 1.410(17) .
F6 C62 1.412(17) .
O1 N4 1.230(9) .
O2 N4 1.246(9) .
O3 N8 1.227(9) .
O4 N8 1.241(9) .
O5 N12 1.224(11) .
O6 N12 1.209(12) .
O7 N16 1.237(11) .
O8 N16 1.212(11) .
O9 H9A 1.0267 .
O9 H9B 0.8747 .
N1 Ag4 2.338(7) 2_767
N1 C1 1.360(10) .
N1 C5 1.335(11) .
N2 Ag4 2.301(6) 2_767
N2 C12 1.327(10) .
N2 C15 1.324(11) .
N3 C13 1.352(10) .
N3 C14 1.339(11) .
N4 C9 1.475(11) .
N5 C16 1.338(10) .
N5 C20 1.355(11) .
N6 C27 1.339(10) .
N6 C30 1.328(10) .
N7 C28 1.343(10) .
N7 C29 1.333(11) .
N8 C24 1.470(11) .
N9 C31 1.372(10) .
N9 C35 1.341(10) .
N10 C42 1.348(10) .
N10 C45 1.334(10) .
N11 C43 1.349(10) .
N11 C44 1.324(10) .
N12 C39 1.491(11) .
N13 C46 1.330(10) .
N13 C50 1.333(10) .
N14 C57 1.318(11) .
N14 C60 1.312(11) .
N15 C58 1.328(11) .
N15 C59 1.346(11) .
N16 C54 1.477(11) .
C1 C2 1.382(11) .
C1 C12 1.477(11) .
C2 H2 0.9500 .
C2 C3 1.397(11) .
C3 C4 1.412(11) .
C3 C6 1.488(12) .
C4 H4 0.9500 .
C4 C5 1.375(12) .
C5 H5 0.9500 .
C6 C7 1.386(11) .
C6 C11 1.391(11) .
C7 H7 0.9500 .
C7 C8 1.393(13) .
C8 H8 0.9500 .
C8 C9 1.394(12) .
C9 C10 1.365(11) .
C10 H10 0.9500 .
C10 C11 1.371(12) .
C11 H11 0.9500 .
C12 C13 1.379(10) .
C13 H13 0.9500 .
C14 H14 0.9500 .
C14 C15 1.402(11) .
C15 H15 0.9500 .
C16 C17 1.396(11) .
C16 C27 1.493(11) .
C17 H17 0.9500 .
C17 C18 1.388(11) .
C18 C19 1.400(11) .
C18 C21 1.485(11) .
C19 H19 0.9500 .
C19 C20 1.381(12) .
C20 H20 0.9500 .
C21 C22 1.395(11) .
C21 C26 1.383(11) .
C22 H22 0.9500 .
C22 C23 1.369(12) .
C23 H23 0.9500 .
C23 C24 1.367(12) .
C24 C25 1.383(12) .
C25 H25 0.9500 .
C25 C26 1.377(12) .
C26 H26 0.9500 .
C27 C28 1.382(11) .
C28 H28 0.9500 .
C29 H29 0.9500 .
C29 C30 1.362(12) .
C30 H30 0.9500 .
C31 C32 1.376(11) .
C31 C42 1.469(11) .
C32 H32 0.9500 .
C32 C33 1.406(11) .
C33 C34 1.378(12) .
C33 C36 1.490(11) .
C34 H34 0.9500 .
C34 C35 1.381(11) .
C35 H35 0.9500 .
C36 C37 1.404(12) .
C36 C41 1.381(12) .
C37 H37 0.9500 .
C37 C38 1.387(12) .
C38 H38 0.9500 .
C38 C39 1.362(13) .
C39 C40 1.360(13) .
C40 H40 0.9500 .
C40 C41 1.406(12) .
C41 H41 0.9500 .
C42 C43 1.381(12) .
C43 H43 0.9500 .
C44 H44 0.9500 .
C44 C45 1.406(12) .
C45 H45 0.9500 .
C46 H46 0.9500 .
C46 C47 1.388(11) .
C47 H47 0.9500 .
C47 C48 1.379(12) .
C48 C49 1.389(12) .
C48 C51 1.455(12) .
C49 H49 0.9500 .
C49 C50 1.387(11) .
C50 C57 1.503(12) .
C51 C52 1.417(13) .
C51 C56 1.407(12) .
C52 H52 0.9500 .
C52 C53 1.392(13) .
C53 H53 0.9500 .
C53 C54 1.371(14) .
C54 C55 1.383(14) .
C55 H55 0.9500 .
C55 C56 1.384(12) .
C56 H56 0.9500 .
C57 C58 1.387(11) .
C58 H58 0.9500 .
C59 H59 0.9500 .
C59 C60 1.375(12) .
C60 H60 0.9500 .
S3 O24 1.438(6) .
S3 O25 1.428(7) .
S3 O26 1.415(7) .
S3 C66 1.831(10) .
F10 C66 1.321(14) .
F11 C66 1.347(11) .
F12 C66 1.329(13) .
S4 O18 1.4445 .
S4 O19 1.4450 .
S4 O21 1.4469 .
S4 C63 1.8516 .
F13 C63 1.3361 .
F14 C63 1.3384 .
F16 C63 1.3392 .
S2 O15 1.438(6) .
S2 O16 1.433(8) .
S2 O17 1.420(7) .
S2 C65 1.800(9) .
F7 C65 1.339(11) .
F8 C65 1.328(11) .
F9 C65 1.334(11) .
S5 O20 1.4452 .
S5 O22 1.4458 .
S5 O23 1.4456 .
S5 C64 1.8507 .
F15 C64 1.3398 .
F17 C64 1.3379 .
F18 C64 1.3371 .
O31 C77 1.19(3) .
O31 C80 1.16(4) .
C76 H76A 0.9800 .
C76 H76B 0.9800 .
C76 H76C 0.9800 .
C76 C77 1.48(4) .
C77 C78 1.56(4) .
C78 H78A 0.9800 .
C78 H78B 0.9800 .
C78 H78C 0.9800 .
C79 H79A 0.9800 .
C79 H79B 0.9800 .
C79 H79C 0.9800 .
C79 C80 1.09(7) .
C80 C81 1.60(5) .
C81 H81A 0.9800 .
C81 H81B 0.9800 .
C81 H81C 0.9800 .
O27 C74 1.2091 .
C73 H73A 0.9800 .
C73 H73B 0.9800 .
C73 H73C 0.9800 .
C73 C74 1.5087 .
C74 C75 1.5092 .
C75 H75A 0.9800 .
C75 H75B 0.9800 .
C75 H75C 0.9800 .
O30 C83 1.229(11) .
C82 H82A 0.9800 .
C82 H82B 0.9800 .
C82 H82C 0.9800 .
C82 C83 1.476(14) .
C83 C84 1.501(15) .
C84 H84A 0.9800 .
C84 H84B 0.9800 .
C84 H84C 0.9800 .
O28 C68 1.215(12) .
C67 H67A 0.9800 .
C67 H67B 0.9800 .
C67 H67C 0.9800 .
C67 C68 1.482(17) .
C68 C69 1.459(15) .
C69 H69A 0.9800 .
C69 H69B 0.9800 .
C69 H69C 0.9800 .
O29 C71 1.211(13) .
C70 H70A 0.9800 .
C70 H70B 0.9800 .
C70 H70C 0.9800 .
C70 C71 1.539(15) .
C71 C72 1.511(18) .
C72 H72A 0.9800 .
C72 H72B 0.9800 .
C72 H72C 0.9800 .

loop_
_geom_hbond_atom_site_label_D
_geom_hbond_atom_site_label_H
_geom_hbond_atom_site_label_A
_geom_hbond_distance_DH
_geom_hbond_distance_HA
_geom_hbond_distance_DA
_geom_hbond_angle_DHA
_geom_hbond_site_symmetry_A
O9 H9A O18 1.03 1.73 2.693(16) 154.4 .
C8 H8 O28 0.95 2.38 3.057(11) 127.7 2_757
C29 H29 O26 0.95 2.38 3.147(11) 137.6 .
C35 H35 O17 0.95 2.34 3.201(10) 150.1 2_656
C40 H40 O29 0.95 2.41 3.089(13) 128.3 2_656
C44 H44 O21 0.95 2.42 3.018(11) 120.6 .
C47 H47 O13 0.95 2.34 3.034(18) 129.6 2_656
C53 H53 O31 0.95 2.35 3.176(13) 144.7 2_756
C76 H76B F13 0.98 2.18 3.07(3) 151.6 .
